data_7028555
loop_
_publ_author_name
'Basu Baul, Tushar S.'
'Kundu, Sajal'
'Linden, Anthony'
'Raviprakash, Nune'
'Manna, Sunil K.'
'Guedes da Silva, M F\'atima C'

_publ_section_title
;
 Synthesis and characterization of some water soluble Zn(II) complexes
 with (E)-N-(pyridin-2-ylmethylene)arylamines that regulate tumour cell
 death by interacting with DNA.
;
_journal_issue 3
_journal_name_full 'Dalton transactions (Cambridge, England : 2003)'
_journal_page_first 1191
_journal_page_last 1202
_journal_paper_doi 10.1039/c3dt52062e
_journal_volume 43
_journal_year 2014
_chemical_formula_moiety 'C13 H12 Cl2 N2 Zn'
_chemical_formula_sum 'C13 H12 Cl2 N2 Zn'
_chemical_formula_weight 332.51
_chemical_name_systematic
; 
 ? 
;
_space_group_IT_number 14
_symmetry_cell_setting monoclinic
_symmetry_Int_Tables_number 14
_symmetry_space_group_name_Hall '-P 2yn'
_symmetry_space_group_name_H-M 'P 1 21/n 1'
_atom_sites_solution_hydrogens geom
_atom_sites_solution_primary direct
_atom_sites_solution_secondary difmap
_audit_creation_date 6-Dec-2011
_audit_creation_method SHELXL-97
_cell_angle_alpha 90.00
_cell_angle_beta 104.121(2)
_cell_angle_gamma 90.00
_cell_formula_units_Z 4
_cell_length_a 11.7947(3)
_cell_length_b 9.78427(18)
_cell_length_c 12.0762(2)
_cell_measurement_reflns_used 10155
_cell_measurement_temperature 160(1)
_cell_measurement_theta_max 30.3022
_cell_measurement_theta_min 2.7072
_cell_volume 1351.51(5)
_computing_cell_refinement 'CrysAlisPro, Version 1.171.35.19 (Agilent Technologies, 2011)'
_computing_data_collection 'CrysAlisPro, Version 1.171.35.19 (Agilent Technologies, 2011)'
_computing_data_reduction 'CrysAlisPro, Version 1.171.35.19 (Agilent Technologies, 2011)'
_computing_molecular_graphics 'ORTEPII (Johnson, 1976)'
_computing_publication_material 'SHELXL97 and PLATON (Spek, 2009)'
_computing_structure_refinement 'SHELXL97 (Sheldrick, 2008)'
_computing_structure_solution 'SHELXS97 (Sheldrick, 2008)'
_diffrn_ambient_temperature 160(1)
_diffrn_detector 'Atlas CCD camera on \k goniostat'
_diffrn_detector_area_resol_mean 10.3801
_diffrn_measured_fraction_theta_full 0.999
_diffrn_measured_fraction_theta_max 0.926
_diffrn_measurement_device_type 'Oxford Diffraction SuperNova, dual radiation diffractometer'
_diffrn_measurement_method '\w scans'
_diffrn_radiation_monochromator mirror
_diffrn_radiation_source 'SuperNova (Mo) X-ray Source'
_diffrn_radiation_type 'Mo K\a'
_diffrn_radiation_wavelength 0.71073
_diffrn_reflns_av_R_equivalents 0.0229
_diffrn_reflns_av_sigmaI/netI 0.0190
_diffrn_reflns_limit_h_max 15
_diffrn_reflns_limit_h_min -16
_diffrn_reflns_limit_k_max 13
_diffrn_reflns_limit_k_min -13
_diffrn_reflns_limit_l_max 16
_diffrn_reflns_limit_l_min -17
_diffrn_reflns_number 17244
_diffrn_reflns_theta_full 27.50
_diffrn_reflns_theta_max 30.37
_diffrn_reflns_theta_min 2.71
_diffrn_standards_decay_% 0
_diffrn_standards_number 0
_exptl_absorpt_coefficient_mu 2.194
_exptl_absorpt_correction_T_max 1.00000
_exptl_absorpt_correction_T_min 0.86216
_exptl_absorpt_correction_type multi-scan
_exptl_absorpt_process_details
;
Empirical absorption correction using spherical harmonics,
 implemented in SCALE3 ABSPACK scaling algorithm.
CrysAlisPro, Version 1.171.35.19 (Agilent Technologies, 2011)
;
_exptl_crystal_colour 'light yellow'
_exptl_crystal_density_diffrn 1.634
_exptl_crystal_density_method 'not measured'
_exptl_crystal_description prism
_exptl_crystal_F_000 672
_exptl_crystal_size_max 0.25
_exptl_crystal_size_mid 0.15
_exptl_crystal_size_min 0.14
_refine_diff_density_max 0.653
_refine_diff_density_min -0.299
_refine_diff_density_rms 0.069
_refine_ls_extinction_method none
_refine_ls_goodness_of_fit_ref 1.134
_refine_ls_hydrogen_treatment constr
_refine_ls_matrix_type full
_refine_ls_number_parameters 164
_refine_ls_number_reflns 3766
_refine_ls_number_restraints 0
_refine_ls_restrained_S_all 1.134
_refine_ls_R_factor_all 0.0326
_refine_ls_R_factor_gt 0.0275
_refine_ls_shift/su_max 0.003
_refine_ls_shift/su_mean 0.000
_refine_ls_structure_factor_coef Fsqd
_refine_ls_weighting_details 'w=1/[\s^2^(Fo^2^)+(0.0255P)^2^+1.2019P] where P=(Fo^2^+2Fc^2^)/3'
_refine_ls_weighting_scheme calc
_refine_ls_wR_factor_gt 0.0695
_refine_ls_wR_factor_ref 0.0725
_reflns_number_gt 3340
_reflns_number_total 3766
_reflns_threshold_expression 'I > 2\s(I)'
_cod_data_source_file c3dt52062e.txt
_cod_data_source_block L1123
_cod_database_code 7028555

loop_
_symmetry_equiv_pos_as_xyz
'x, y, z'
'-x+1/2, y+1/2, -z+1/2'
'-x, -y, -z'
'x-1/2, -y-1/2, z-1/2'

loop_
_atom_site_label
_atom_site_type_symbol
_atom_site_fract_x
_atom_site_fract_y
_atom_site_fract_z
_atom_site_U_iso_or_equiv
_atom_site_adp_type
_atom_site_occupancy
_atom_site_symmetry_multiplicity
_atom_site_calc_flag
_atom_site_refinement_flags
Zn1 Zn 0.184560(19) 0.74734(2) 0.051788(18) 0.01930(7) Uani 1 1 d .
Cl1 Cl 0.37276(4) 0.70113(6) 0.11287(4) 0.03167(12) Uani 1 1 d .
Cl2 Cl 0.09768(4) 0.68832(5) -0.12378(4) 0.02970(12) Uani 1 1 d .
N1 N 0.09534(14) 0.71118(16) 0.17537(13) 0.0204(3) Uani 1 1 d .
N2 N 0.14685(13) 0.94818(15) 0.08592(13) 0.0193(3) Uani 1 1 d .
C1 C 0.06045(16) 0.8291(2) 0.21560(15) 0.0214(4) Uani 1 1 d .
C2 C 0.00546(19) 0.8304(2) 0.30381(17) 0.0281(4) Uani 1 1 d .
H2 H -0.0187 0.9144 0.3302 0.034 Uiso 1 1 calc R
C3 C -0.01445(19) 0.7073(2) 0.35403(18) 0.0309(4) Uani 1 1 d .
H3 H -0.0515 0.7059 0.4156 0.037 Uiso 1 1 calc R
C4 C 0.02081(18) 0.5879(2) 0.31235(17) 0.0288(4) Uani 1 1 d .
H4 H 0.0081 0.5024 0.3446 0.035 Uiso 1 1 calc R
C5 C 0.07511(18) 0.5937(2) 0.22264(17) 0.0258(4) Uani 1 1 d .
H5 H 0.0987 0.5108 0.1939 0.031 Uiso 1 1 calc R
C6 C 0.08749(17) 0.95551(19) 0.16186(16) 0.0222(4) Uani 1 1 d .
H6 H 0.0615 1.0414 0.1829 0.027 Uiso 1 1 calc R
C7 C 0.18211(15) 1.06515(18) 0.03323(15) 0.0192(3) Uani 1 1 d .
C8 C 0.17131(18) 1.1987(2) 0.06946(17) 0.0249(4) Uani 1 1 d .
H8 H 0.1368 1.2159 0.1314 0.030 Uiso 1 1 calc R
C9 C 0.21110(18) 1.3059(2) 0.01475(18) 0.0276(4) Uani 1 1 d .
H9 H 0.2025 1.3968 0.0393 0.033 Uiso 1 1 calc R
C10 C 0.26352(17) 1.2843(2) -0.07553(17) 0.0235(4) Uani 1 1 d .
C11 C 0.27357(18) 1.1505(2) -0.11086(16) 0.0263(4) Uani 1 1 d .
H11 H 0.3084 1.1334 -0.1726 0.032 Uiso 1 1 calc R
C12 C 0.23349(18) 1.0420(2) -0.05727(16) 0.0246(4) Uani 1 1 d .
H12 H 0.2411 0.9512 -0.0825 0.030 Uiso 1 1 calc R
C13 C 0.3108(2) 1.4016(2) -0.1305(2) 0.0331(5) Uani 1 1 d .
H131 H 0.3452 1.3670 -0.1911 0.050 Uiso 1 1 calc R
H132 H 0.3709 1.4492 -0.0730 0.050 Uiso 1 1 calc R
H133 H 0.2473 1.4652 -0.1632 0.050 Uiso 1 1 calc R

loop_
_atom_site_aniso_label
_atom_site_aniso_U_11
_atom_site_aniso_U_22
_atom_site_aniso_U_33
_atom_site_aniso_U_23
_atom_site_aniso_U_13
_atom_site_aniso_U_12
Zn1 0.02236(12) 0.01979(11) 0.01730(11) -0.00118(7) 0.00785(8) 0.00115(8)
Cl1 0.0243(2) 0.0438(3) 0.0270(2) 0.0061(2) 0.00629(18) 0.0064(2)
Cl2 0.0297(2) 0.0374(3) 0.0216(2) -0.00898(19) 0.00565(18) -0.0004(2)
N1 0.0220(7) 0.0227(7) 0.0182(7) -0.0005(6) 0.0081(6) -0.0016(6)
N2 0.0210(7) 0.0194(7) 0.0176(7) -0.0003(6) 0.0046(6) 0.0002(6)
C1 0.0206(8) 0.0249(9) 0.0194(8) -0.0008(7) 0.0063(7) -0.0008(7)
C2 0.0307(10) 0.0318(10) 0.0253(9) -0.0019(8) 0.0138(8) 0.0015(8)
C3 0.0308(11) 0.0407(11) 0.0249(10) 0.0003(9) 0.0139(8) -0.0055(9)
C4 0.0302(10) 0.0314(10) 0.0262(9) 0.0035(8) 0.0096(8) -0.0075(8)
C5 0.0292(10) 0.0228(9) 0.0265(9) -0.0005(7) 0.0087(8) -0.0028(7)
C6 0.0251(9) 0.0214(8) 0.0215(8) -0.0019(7) 0.0083(7) 0.0024(7)
C7 0.0190(8) 0.0198(8) 0.0187(8) 0.0008(6) 0.0045(6) 0.0008(6)
C8 0.0293(10) 0.0226(9) 0.0272(9) -0.0009(7) 0.0153(8) 0.0032(8)
C9 0.0318(10) 0.0190(9) 0.0363(11) -0.0001(8) 0.0167(9) 0.0028(8)
C10 0.0228(9) 0.0237(9) 0.0246(9) 0.0030(7) 0.0069(7) 0.0007(7)
C11 0.0325(10) 0.0271(10) 0.0216(9) -0.0006(7) 0.0111(8) -0.0001(8)
C12 0.0334(10) 0.0206(8) 0.0223(9) -0.0029(7) 0.0114(8) 0.0001(8)
C13 0.0386(12) 0.0252(10) 0.0403(12) 0.0064(9) 0.0190(10) 0.0000(9)

loop_
_atom_type_symbol
_atom_type_description
_atom_type_number_in_cell
_atom_type_scat_dispersion_real
_atom_type_scat_dispersion_imag
_atom_type_scat_source
C C 52 0.0033 0.0016
; International Tables for Crystallography (1992). 
Vol. C, Tables 4.2.6.8 and 6.1.1.4
;
H H 48 0.0000 0.0000
; International Tables for Crystallography (1992). 
Vol. C, Tables 4.2.6.8 and 6.1.1.4
;
Cl Cl 8 0.1484 0.1585
; International Tables for Crystallography (1992). 
Vol. C, Tables 4.2.6.8 and 6.1.1.4
;
N N 8 0.0061 0.0033
; International Tables for Crystallography (1992). 
Vol. C, Tables 4.2.6.8 and 6.1.1.4
;
Zn Zn 4 0.2839 1.4301
; International Tables for Crystallography (1992). 
Vol. C, Tables 4.2.6.8 and 6.1.1.4
;

loop_
_geom_angle_atom_site_label_1
_geom_angle_atom_site_label_2
_geom_angle_atom_site_label_3
_geom_angle
N1 Zn1 N2 81.17(6)
N1 Zn1 Cl2 117.06(5)
N2 Zn1 Cl2 111.61(4)
N1 Zn1 Cl1 111.91(5)
N2 Zn1 Cl1 111.94(5)
Cl2 Zn1 Cl1 117.59(2)
C5 N1 C1 118.69(16)
C5 N1 Zn1 129.59(14)
C1 N1 Zn1 111.58(12)
C6 N2 C7 123.03(16)
C6 N2 Zn1 112.01(12)
C7 N2 Zn1 124.96(12)
N1 C1 C2 121.83(18)
N1 C1 C6 116.20(16)
C2 C1 C6 121.95(18)
C1 C2 C3 119.35(19)
C1 C2 H2 120.3
C3 C2 H2 120.3
C4 C3 C2 118.46(19)
C4 C3 H3 120.8
C2 C3 H3 120.8
C3 C4 C5 119.26(19)
C3 C4 H4 120.4
C5 C4 H4 120.4
N1 C5 C4 122.40(19)
N1 C5 H5 118.8
C4 C5 H5 118.8
N2 C6 C1 118.95(17)
N2 C6 H6 120.5
C1 C6 H6 120.5
C12 C7 C8 119.34(17)
C12 C7 N2 116.86(16)
C8 C7 N2 123.77(16)
C9 C8 C7 119.60(18)
C9 C8 H8 120.2
C7 C8 H8 120.2
C8 C9 C10 121.73(18)
C8 C9 H9 119.1
C10 C9 H9 119.1
C11 C10 C9 118.03(18)
C11 C10 C13 121.04(18)
C9 C10 C13 120.90(18)
C12 C11 C10 120.92(18)
C12 C11 H11 119.5
C10 C11 H11 119.5
C11 C12 C7 120.36(18)
C11 C12 H12 119.8
C7 C12 H12 119.8
C10 C13 H131 109.5
C10 C13 H132 109.5
H131 C13 H132 109.5
C10 C13 H133 109.5
H131 C13 H133 109.5
H132 C13 H133 109.5

loop_
_geom_bond_atom_site_label_1
_geom_bond_atom_site_label_2
_geom_bond_distance
Zn1 N1 2.0558(16)
Zn1 N2 2.0782(15)
Zn1 Cl2 2.1951(5)
Zn1 Cl1 2.2083(5)
N1 C5 1.330(3)
N1 C1 1.355(3)
N2 C6 1.284(2)
N2 C7 1.420(2)
C1 C2 1.376(3)
C1 C6 1.467(3)
C2 C3 1.394(3)
C2 H2 0.9500
C3 C4 1.376(3)
C3 H3 0.9500
C4 C5 1.388(3)
C4 H4 0.9500
C5 H5 0.9500
C6 H6 0.9500
C7 C12 1.392(3)
C7 C8 1.394(3)
C8 C9 1.381(3)
C8 H8 0.9500
C9 C10 1.394(3)
C9 H9 0.9500
C10 C11 1.390(3)
C10 C13 1.500(3)
C11 C12 1.386(3)
C11 H11 0.9500
C12 H12 0.9500
C13 H131 0.9800
C13 H132 0.9800
C13 H133 0.9800

loop_
_geom_torsion_atom_site_label_1
_geom_torsion_atom_site_label_2
_geom_torsion_atom_site_label_3
_geom_torsion_atom_site_label_4
_geom_torsion
N2 Zn1 N1 C5 -176.51(18)
Cl2 Zn1 N1 C5 73.66(18)
Cl1 Zn1 N1 C5 -66.32(17)
N2 Zn1 N1 C1 -0.83(12)
Cl2 Zn1 N1 C1 -110.66(12)
Cl1 Zn1 N1 C1 109.35(12)
N1 Zn1 N2 C6 -1.09(13)
Cl2 Zn1 N2 C6 114.61(13)
Cl1 Zn1 N2 C6 -111.24(13)
N1 Zn1 N2 C7 178.56(15)
Cl2 Zn1 N2 C7 -65.75(14)
Cl1 Zn1 N2 C7 68.41(14)
C5 N1 C1 C2 0.3(3)
Zn1 N1 C1 C2 -175.93(15)
C5 N1 C1 C6 178.67(17)
Zn1 N1 C1 C6 2.5(2)
N1 C1 C2 C3 0.4(3)
C6 C1 C2 C3 -177.87(19)
C1 C2 C3 C4 -0.7(3)
C2 C3 C4 C5 0.3(3)
C1 N1 C5 C4 -0.7(3)
Zn1 N1 C5 C4 174.69(15)
C3 C4 C5 N1 0.5(3)
C7 N2 C6 C1 -176.86(16)
Zn1 N2 C6 C1 2.8(2)
N1 C1 C6 N2 -3.7(3)
C2 C1 C6 N2 174.71(19)
C6 N2 C7 C12 -172.39(18)
Zn1 N2 C7 C12 8.0(2)
C6 N2 C7 C8 9.7(3)
Zn1 N2 C7 C8 -169.91(14)
C12 C7 C8 C9 0.3(3)
N2 C7 C8 C9 178.19(18)
C7 C8 C9 C10 -0.8(3)
C8 C9 C10 C11 0.9(3)
C8 C9 C10 C13 -177.3(2)
C9 C10 C11 C12 -0.5(3)
C13 C10 C11 C12 177.7(2)
C10 C11 C12 C7 0.1(3)
C8 C7 C12 C11 0.0(3)
N2 C7 C12 C11 -177.98(17)
